data_4505822
loop_
_publ_author_name
'Bhogala, Balakrishna R.'
'Vishweshwar, Peddy'
'Nangia, Ashwini'

_publ_section_title
;
 Four-Fold Inclined Interpenetrated and Three-Fold Parallel
 Interpenetrated Hydrogen Bond Networks in 1,3,5-Cyclohexanetricarboxylic
 Acid Hydrate and Its Molecular Complex with 4,4&#x2018;-Bipyridine
;
_journal_issue 5
_journal_name_full 'Crystal Growth &amp; Design'
_journal_page_first 325
_journal_paper_doi 10.1021/cg025537y
_journal_volume 2
_journal_year 2002
_chemical_formula_sum 'C48 H50 N6 O13'
_chemical_formula_weight 918.94
_chemical_melting_point 479
_chemical_name_common
;
2:3 complex of 1,3,5-cyclohexane tricarboxylic acid and 
4,4'-bypyridine mono hydrate
;
_chemical_name_systematic
;
2:3 complex of 1,3,5-cyclohexane tricarboxylic acid and 
4,4'-bypyridine mono hydrate
;
_space_group_IT_number 2
_symmetry_cell_setting triclinic
_symmetry_space_group_name_Hall '-P 1'
_symmetry_space_group_name_H-M 'P -1'
_atom_sites_solution_hydrogens geom
_atom_sites_solution_primary direct
_atom_sites_solution_secondary difmap
_audit_creation_method SHELXL-97
_cell_angle_alpha 113.2930(10)
_cell_angle_beta 102.5530(10)
_cell_angle_gamma 93.8520(10)
_cell_formula_units_Z 2
_cell_length_a 10.5609(4)
_cell_length_b 14.2226(6)
_cell_length_c 16.9229(7)
_cell_measurement_reflns_used 10662
_cell_measurement_temperature 93(2)
_cell_measurement_theta_max 28.28
_cell_measurement_theta_min 1.36
_cell_volume 2245.41(16)
_computing_cell_refinement 'Bruker SMART v5.059 (Bruker, 1999)'
_computing_data_collection 'Bruker SMART v5.059 (Bruker, 1999)'
_computing_data_reduction 'Bruker SAINT v6.02A (Bruker, 2000)'
_computing_molecular_graphics 'PLUTON (Spek, 1992)'
_computing_publication_material 'SHELXL-97 (Sheldrick, 1997)'
_computing_structure_refinement 'SHELXL-97 (Sheldrick, 1997)'
_computing_structure_solution 'SHELXS-97 (Sheldrick, 1990)'
_diffrn_ambient_temperature 93(2)
_diffrn_measured_fraction_theta_full 0.959
_diffrn_measured_fraction_theta_max 0.959
_diffrn_measurement_device_type 'Bruker SMART 1000 CCD'
_diffrn_measurement_method 'phi and \w scans'
_diffrn_radiation_monochromator graphite
_diffrn_radiation_source 'sealed tube'
_diffrn_radiation_type MoK\a
_diffrn_radiation_wavelength 0.71073
_diffrn_reflns_av_R_equivalents 0.0212
_diffrn_reflns_av_sigmaI/netI 0.0434
_diffrn_reflns_limit_h_max 12
_diffrn_reflns_limit_h_min -14
_diffrn_reflns_limit_k_max 18
_diffrn_reflns_limit_k_min -18
_diffrn_reflns_limit_l_max 22
_diffrn_reflns_limit_l_min -22
_diffrn_reflns_number 18003
_diffrn_reflns_theta_full 28.28
_diffrn_reflns_theta_max 28.28
_diffrn_reflns_theta_min 1.36
_diffrn_standards_decay_% 'less than 1'
_exptl_absorpt_coefficient_mu 0.100
_exptl_absorpt_correction_type multi-scan
_exptl_absorpt_process_details 'Bruker (2000), SADABS v2.01, Bruker AXS Inc., Madison, WI, USA'
_exptl_crystal_colour colorless
_exptl_crystal_density_diffrn 1.359
_exptl_crystal_density_meas ?
_exptl_crystal_density_method 'not measured'
_exptl_crystal_description lathes
_exptl_crystal_F_000 968
_exptl_crystal_size_max 0.52
_exptl_crystal_size_mid 0.31
_exptl_crystal_size_min 0.14
_refine_diff_density_max 0.297
_refine_diff_density_min -0.267
_refine_diff_density_rms 0.046
_refine_ls_extinction_method none
_refine_ls_goodness_of_fit_ref 1.036
_refine_ls_hydrogen_treatment refall
_refine_ls_matrix_type full
_refine_ls_number_parameters 804
_refine_ls_number_reflns 10662
_refine_ls_number_restraints 0
_refine_ls_restrained_S_all 1.036
_refine_ls_R_factor_all 0.0655
_refine_ls_R_factor_gt 0.0445
_refine_ls_shift/su_max 0.001
_refine_ls_shift/su_mean 0.000
_refine_ls_structure_factor_coef Fsqd
_refine_ls_weighting_details 'calc w=1/[\s^2^(Fo^2^)+(0.0543P)^2^+0.4772P] where P=(Fo^2^+2Fc^2^)/3'
_refine_ls_weighting_scheme calc
_refine_ls_wR_factor_gt 0.1067
_refine_ls_wR_factor_ref 0.1169
_reflns_number_gt 7970
_reflns_number_total 10662
_reflns_threshold_expression >2sigma(I)
_cod_data_source_file cg025537y_s2.cif
_cod_data_source_block chtaby
_cod_depositor_comments
;
The following automatic conversions were performed:

'_chemical_melting_point' value '479K' was changed to '479' - the
value should be numeric and without a unit
designator.

'_symmetry_cell_setting' value 'Triclinic' changed to
'triclinic' according to
/home/saulius/struct/CIF-dictionaries/cif_core.dic dictionary named
'cif_core.dic' version 2.4.1 from 2010-06-29.

Automatic conversion script
Id: cif_fix_values 1715 2011-07-08 13:25:40Z adriana 

The following automatic conversions were performed:

'_exptl_crystal_density_meas' value 'not measured' was changed to '?'
- the value is perceived as not measured.

Automatic conversion script
Id: cif_fix_values 3008 2015-01-20 13:52:24Z robertas 

The following automatic conversions were performed:

data name '_atom_site_symmetry_multiplicit' was replaced with
'_atom_site_symmetry_multiplicity' as specified in the replacement
file 'data/replacement-values/replacement_tags.lst'.

Automatic conversion script
Id: cif_correct_tags 9268 2022-04-12 08:56:07Z antanas 
;
_cod_original_sg_symbol_H-M P-1
_cod_database_code 4505822

loop_
_symmetry_equiv_pos_as_xyz
'x, y, z'
'-x, -y, -z'

loop_
_atom_site_label
_atom_site_type_symbol
_atom_site_fract_x
_atom_site_fract_y
_atom_site_fract_z
_atom_site_U_iso_or_equiv
_atom_site_adp_type
_atom_site_occupancy
_atom_site_symmetry_multiplicity
_atom_site_calc_flag
O12 O 0.24285(11) 0.78164(9) 0.30790(7) 0.0303(3) Uani 1 1 d
O11 O 0.37156(11) 0.84768(9) 0.44728(7) 0.0293(3) Uani 1 1 d
O10 O 0.13935(11) 0.39328(10) 0.31892(8) 0.0316(3) Uani 1 1 d
O9 O 0.18788(10) 0.32317(9) 0.18806(7) 0.0297(3) Uani 1 1 d
O8 O 0.57459(11) 0.49077(10) 0.14124(8) 0.0337(3) Uani 1 1 d
O7 O 0.74429(10) 0.57899(10) 0.26021(8) 0.0373(3) Uani 1 1 d
C44 C 0.32376(13) 0.77267(12) 0.36649(10) 0.0208(3) Uani 1 1 d
C48 C 0.37949(13) 0.67400(12) 0.35353(10) 0.0199(3) Uani 1 1 d
C47 C 0.26743(14) 0.58081(12) 0.31267(10) 0.0207(3) Uani 1 1 d
C46 C 0.42056(14) 0.46454(12) 0.24590(11) 0.0239(3) Uani 1 1 d
C45 C 0.47453(14) 0.65774(12) 0.29409(10) 0.0216(3) Uani 1 1 d
C43 C 0.53066(13) 0.55822(12) 0.28364(10) 0.0204(3) Uani 1 1 d
C42 C 0.21145(13) 0.39038(12) 0.26346(10) 0.0215(3) Uani 1 1 d
C41 C 0.62849(14) 0.54363(12) 0.22752(10) 0.0232(3) Uani 1 1 d
C40 C 0.32348(13) 0.48160(12) 0.30300(10) 0.0209(3) Uani 1 1 d
O6 O 0.54224(10) 0.69239(8) 0.62890(7) 0.0261(2) Uani 1 1 d
O5 O 0.66706(11) 0.69720(9) 0.53909(7) 0.0263(2) Uani 1 1 d
O4 O 0.33127(10) 1.02586(9) 0.71509(8) 0.0306(3) Uani 1 1 d
O3 O 0.47340(11) 1.17349(9) 0.79950(8) 0.0283(3) Uani 1 1 d
O2 O 0.91111(11) 1.09117(10) 0.93608(8) 0.0374(3) Uani 1 1 d
O1 O 1.01952(11) 1.00805(10) 0.83723(8) 0.0371(3) Uani 1 1 d
C39 C 0.91368(14) 1.04140(12) 0.86036(10) 0.0240(3) Uani 1 1 d
C38 C 0.52578(14) 0.90726(12) 0.67195(10) 0.0209(3) Uani 1 1 d
C37 C 0.76450(14) 0.89155(12) 0.72761(10) 0.0207(3) Uani 1 1 d
C36 C 0.56207(14) 1.02498(12) 0.72295(10) 0.0204(3) Uani 1 1 d
C35 C 0.67689(14) 1.05462(13) 0.80612(10) 0.0225(3) Uani 1 1 d
C34 C 0.61130(13) 0.74121(11) 0.60384(9) 0.0193(3) Uani 1 1 d
C33 C 0.64427(13) 0.85845(12) 0.64635(9) 0.0200(3) Uani 1 1 d
C32 C 0.44321(14) 1.07348(12) 0.74503(10) 0.0216(3) Uani 1 1 d
C31 C 0.79662(13) 1.01017(12) 0.77975(10) 0.0213(3) Uani 1 1 d
N6 N 0.16582(12) 0.61525(10) 0.50528(9) 0.0242(3) Uani 1 1 d
N5 N -0.22407(12) 1.00627(10) 0.52664(9) 0.0243(3) Uani 1 1 d
C30 C 0.01438(13) 0.77137(12) 0.51092(10) 0.0207(3) Uani 1 1 d
C29 C -0.06604(13) 0.85379(12) 0.51545(10) 0.0206(3) Uani 1 1 d
C28 C -0.18308(14) 0.83462(13) 0.44964(10) 0.0235(3) Uani 1 1 d
C27 C -0.04012(14) 0.66661(12) 0.46266(11) 0.0245(3) Uani 1 1 d
C26 C 0.03819(15) 0.59219(13) 0.46123(11) 0.0250(3) Uani 1 1 d
C25 C -0.02951(14) 0.95233(12) 0.58564(10) 0.0233(3) Uani 1 1 d
C24 C -0.10995(15) 1.02562(13) 0.58833(11) 0.0244(3) Uani 1 1 d
C23 C 0.14812(14) 0.79586(13) 0.55569(11) 0.0249(3) Uani 1 1 d
C22 C 0.21807(14) 0.71613(13) 0.55111(11) 0.0265(3) Uani 1 1 d
C21 C -0.25780(15) 0.91227(13) 0.45857(11) 0.0253(3) Uani 1 1 d
N4 N 0.72496(13) 0.74293(10) 0.14265(9) 0.0271(3) Uani 1 1 d
N3 N 1.24597(13) 0.56540(11) -0.05155(9) 0.0280(3) Uani 1 1 d
C20 C 0.93399(14) 0.67670(12) 0.06770(10) 0.0224(3) Uani 1 1 d
C19 C 1.04326(14) 0.63970(12) 0.02709(10) 0.0223(3) Uani 1 1 d
C18 C 1.02225(17) 0.58977(15) -0.06473(11) 0.0333(4) Uani 1 1 d
C17 C 1.17025(16) 0.65147(14) 0.07841(11) 0.0308(4) Uani 1 1 d
C16 C 0.70795(17) 0.69654(15) 0.05507(12) 0.0346(4) Uani 1 1 d
C15 C 1.12420(16) 0.55436(14) -0.10075(11) 0.0319(4) Uani 1 1 d
C14 C 1.26707(16) 0.61419(15) 0.03687(12) 0.0359(4) Uani 1 1 d
C13 C 0.80798(16) 0.66397(15) 0.01545(12) 0.0346(4) Uani 1 1 d
C12 C 0.84617(17) 0.75563(17) 0.19299(12) 0.0405(5) Uani 1 1 d
C11 C 0.95177(17) 0.72421(17) 0.15916(12) 0.0395(5) Uani 1 1 d
N2 N 0.90317(12) 0.28464(11) 0.22647(9) 0.0298(3) Uani 1 1 d
N1 N 0.24322(12) 0.07551(11) -0.03679(9) 0.0264(3) Uani 1 1 d
C10 C 0.64176(14) 0.20388(12) 0.12353(10) 0.0230(3) Uani 1 1 d
C9 C 0.39714(15) 0.17164(13) 0.10614(11) 0.0255(3) Uani 1 1 d
C8 C 0.50309(14) 0.16049(12) 0.06852(10) 0.0223(3) Uani 1 1 d
C7 C 0.47364(15) 0.10583(14) -0.02358(11) 0.0304(4) Uani 1 1 d
C6 C 0.34502(16) 0.06486(14) -0.07291(11) 0.0301(4) Uani 1 1 d
C5 C 0.74802(15) 0.18005(13) 0.08675(11) 0.0286(4) Uani 1 1 d
C4 C 0.27032(15) 0.12905(13) 0.05159(11) 0.0279(3) Uani 1 1 d
C3 C 0.87508(15) 0.22076(14) 0.13992(12) 0.0308(4) Uani 1 1 d
C2 C 0.80188(16) 0.30890(15) 0.26190(12) 0.0333(4) Uani 1 1 d
C1 C 0.67168(15) 0.26975(14) 0.21385(11) 0.0308(4) Uani 1 1 d
O1W O 0.64023(12) 0.49791(9) 0.46924(8) 0.0314(3) Uani 1 1 d
H31 H 0.8238(15) 1.0414(13) 0.7429(11) 0.020(4) Uiso 1 1 d
H24 H -0.0884(15) 1.0933(13) 0.6379(11) 0.018(4) Uiso 1 1 d
H37B H 0.7453(15) 0.8606(13) 0.7691(11) 0.020(4) Uiso 1 1 d
H38B H 0.4559(17) 0.8885(13) 0.6192(12) 0.028(4) Uiso 1 1 d
H33 H 0.6689(15) 0.8805(12) 0.6022(10) 0.017(4) Uiso 1 1 d
H40 H 0.3667(15) 0.4881(12) 0.3632(11) 0.019(4) Uiso 1 1 d
H37A H 0.8405(16) 0.8659(13) 0.7079(11) 0.023(4) Uiso 1 1 d
H45B H 0.5452(16) 0.7188(13) 0.3207(11) 0.023(4) Uiso 1 1 d
H43 H 0.3749(17) 0.4530(14) 0.1865(13) 0.030(5) Uiso 1 1 d
H25 H 0.0484(17) 0.9709(14) 0.6325(12) 0.032(5) Uiso 1 1 d
H38A H 0.4948(15) 0.8778(12) 0.7103(10) 0.018(4) Uiso 1 1 d
H23 H 0.1885(17) 0.8650(15) 0.5898(12) 0.034(5) Uiso 1 1 d
H48 H 0.4255(16) 0.6787(13) 0.4108(11) 0.024(4) Uiso 1 1 d
H26 H 0.0021(17) 0.5187(15) 0.4257(12) 0.031(5) Uiso 1 1 d
H36 H 0.5911(15) 1.0573(13) 0.6860(11) 0.021(4) Uiso 1 1 d
H9 H 0.4098(16) 0.2104(14) 0.1700(12) 0.030(5) Uiso 1 1 d
H5 H 0.7336(17) 0.1341(14) 0.0247(13) 0.030(5) Uiso 1 1 d
H35B H 0.6508(15) 1.0268(12) 0.8464(10) 0.018(4) Uiso 1 1 d
H35A H 0.7003(16) 1.1296(14) 0.8401(11) 0.026(4) Uiso 1 1 d
H45A H 0.4250(16) 0.6514(13) 0.2332(11) 0.022(4) Uiso 1 1 d
H47B H 0.2180(16) 0.5734(13) 0.2519(12) 0.028(4) Uiso 1 1 d
H2 H 0.8216(18) 0.3568(15) 0.3232(13) 0.037(5) Uiso 1 1 d
H43 H 0.5828(15) 0.5656(13) 0.3427(11) 0.022(4) Uiso 1 1 d
H6 H 0.3233(17) 0.0269(15) -0.1353(13) 0.033(5) Uiso 1 1 d
H47A H 0.2055(16) 0.5906(13) 0.3493(11) 0.027(4) Uiso 1 1 d
H28 H -0.2126(16) 0.7694(14) 0.3995(12) 0.027(4) Uiso 1 1 d
H22 H 0.3119(18) 0.7324(14) 0.5807(12) 0.031(5) Uiso 1 1 d
H21 H -0.3402(17) 0.8997(14) 0.4140(12) 0.031(5) Uiso 1 1 d
H27 H -0.1313(17) 0.6442(14) 0.4283(12) 0.030(5) Uiso 1 1 d
H4 H 0.1931(17) 0.1375(14) 0.0782(12) 0.034(5) Uiso 1 1 d
H17 H 1.1930(18) 0.6861(15) 0.1405(14) 0.040(5) Uiso 1 1 d
H1 H 0.6037(18) 0.2926(15) 0.2432(12) 0.036(5) Uiso 1 1 d
H3 H 0.9507(19) 0.2032(15) 0.1136(13) 0.039(5) Uiso 1 1 d
H46B H 0.4568(17) 0.3998(15) 0.2408(12) 0.030(5) Uiso 1 1 d
H7 H 0.543(2) 0.0985(16) -0.0529(14) 0.048(6) Uiso 1 1 d
H15 H 1.1108(17) 0.5176(15) -0.1655(13) 0.035(5) Uiso 1 1 d
H18 H 0.9374(19) 0.5813(15) -0.1040(13) 0.042(5) Uiso 1 1 d
H1WB H 0.575(2) 0.4452(18) 0.4409(15) 0.051(6) Uiso 1 1 d
H14 H 1.357(2) 0.6211(16) 0.0729(14) 0.050(6) Uiso 1 1 d
H1WA H 0.707(2) 0.4696(18) 0.4835(15) 0.058(7) Uiso 1 1 d
H11A H 0.317(2) 0.9053(19) 0.4565(15) 0.065(7) Uiso 1 1 d
H13 H 0.7871(19) 0.6324(16) -0.0481(14) 0.047(6) Uiso 1 1 d
H16 H 0.619(2) 0.6877(17) 0.0199(14) 0.053(6) Uiso 1 1 d
H3A H 0.396(3) 1.202(2) 0.8135(17) 0.075(8) Uiso 1 1 d
H10A H 0.056(2) 0.3467(19) 0.2841(16) 0.066(7) Uiso 1 1 d
H5A H 0.649(2) 0.625(2) 0.5160(16) 0.065(7) Uiso 1 1 d
H8A H 0.639(2) 0.478(2) 0.1101(17) 0.071(8) Uiso 1 1 d
H11 H 1.037(2) 0.7351(17) 0.1998(15) 0.057(6) Uiso 1 1 d
H12 H 0.858(2) 0.7895(18) 0.2567(16) 0.057(6) Uiso 1 1 d
H1A H 1.087(2) 1.035(2) 0.8886(18) 0.073(8) Uiso 1 1 d

loop_
_atom_site_aniso_label
_atom_site_aniso_U_11
_atom_site_aniso_U_22
_atom_site_aniso_U_33
_atom_site_aniso_U_23
_atom_site_aniso_U_13
_atom_site_aniso_U_12
O12 0.0336(6) 0.0271(6) 0.0252(6) 0.0086(5) 0.0004(5) 0.0125(5)
O11 0.0323(6) 0.0220(6) 0.0250(6) 0.0036(5) 0.0010(5) 0.0103(5)
O10 0.0257(5) 0.0348(7) 0.0290(6) 0.0079(5) 0.0110(5) -0.0051(5)
O9 0.0270(5) 0.0260(6) 0.0280(6) 0.0030(5) 0.0090(5) -0.0005(5)
O8 0.0214(5) 0.0479(8) 0.0244(6) 0.0066(6) 0.0091(5) 0.0023(5)
O7 0.0196(5) 0.0509(8) 0.0303(6) 0.0066(6) 0.0075(5) -0.0017(5)
C44 0.0191(6) 0.0212(7) 0.0225(7) 0.0085(6) 0.0072(6) 0.0047(6)
C48 0.0193(6) 0.0206(7) 0.0183(7) 0.0070(6) 0.0036(5) 0.0053(6)
C47 0.0181(6) 0.0220(8) 0.0215(7) 0.0081(6) 0.0060(6) 0.0044(6)
C46 0.0211(7) 0.0213(8) 0.0273(8) 0.0069(7) 0.0092(6) 0.0029(6)
C45 0.0182(6) 0.0213(8) 0.0243(8) 0.0089(7) 0.0052(6) 0.0028(6)
C43 0.0180(6) 0.0214(8) 0.0213(7) 0.0080(6) 0.0055(6) 0.0044(6)
C42 0.0200(6) 0.0212(7) 0.0243(8) 0.0100(7) 0.0065(6) 0.0055(6)
C41 0.0208(7) 0.0237(8) 0.0242(8) 0.0086(7) 0.0070(6) 0.0049(6)
C40 0.0193(6) 0.0214(8) 0.0216(7) 0.0089(6) 0.0052(6) 0.0036(6)
O6 0.0254(5) 0.0206(5) 0.0323(6) 0.0099(5) 0.0107(5) 0.0030(4)
O5 0.0334(6) 0.0190(6) 0.0261(6) 0.0059(5) 0.0135(5) 0.0067(5)
O4 0.0212(5) 0.0298(6) 0.0303(6) 0.0036(5) 0.0038(5) 0.0044(5)
O3 0.0262(5) 0.0209(6) 0.0358(7) 0.0072(5) 0.0126(5) 0.0065(5)
O2 0.0268(6) 0.0492(8) 0.0232(6) 0.0032(6) 0.0042(5) 0.0070(5)
O1 0.0200(5) 0.0454(8) 0.0291(7) 0.0002(6) 0.0033(5) 0.0071(5)
C39 0.0208(7) 0.0201(8) 0.0258(8) 0.0050(7) 0.0056(6) 0.0003(6)
C38 0.0199(7) 0.0201(7) 0.0199(7) 0.0064(6) 0.0035(6) 0.0037(6)
C37 0.0174(6) 0.0212(7) 0.0196(7) 0.0051(6) 0.0039(5) 0.0029(6)
C36 0.0216(7) 0.0200(7) 0.0201(7) 0.0084(6) 0.0064(6) 0.0040(6)
C35 0.0215(7) 0.0202(8) 0.0210(7) 0.0038(7) 0.0056(6) 0.0032(6)
C34 0.0170(6) 0.0201(7) 0.0174(7) 0.0064(6) 0.0005(5) 0.0045(5)
C33 0.0211(7) 0.0195(7) 0.0173(7) 0.0059(6) 0.0049(5) 0.0027(6)
C32 0.0248(7) 0.0221(8) 0.0190(7) 0.0098(6) 0.0052(6) 0.0057(6)
C31 0.0192(6) 0.0215(8) 0.0205(7) 0.0059(6) 0.0063(6) 0.0013(6)
N6 0.0235(6) 0.0220(7) 0.0256(7) 0.0082(6) 0.0066(5) 0.0068(5)
N5 0.0270(6) 0.0233(7) 0.0254(7) 0.0114(6) 0.0092(5) 0.0079(5)
C30 0.0212(7) 0.0209(7) 0.0206(7) 0.0081(6) 0.0076(6) 0.0048(6)
C29 0.0200(6) 0.0212(7) 0.0224(7) 0.0098(6) 0.0080(6) 0.0038(6)
C28 0.0241(7) 0.0223(8) 0.0223(8) 0.0077(7) 0.0055(6) 0.0046(6)
C27 0.0199(7) 0.0225(8) 0.0275(8) 0.0081(7) 0.0042(6) 0.0029(6)
C26 0.0244(7) 0.0201(8) 0.0263(8) 0.0058(7) 0.0064(6) 0.0037(6)
C25 0.0213(7) 0.0246(8) 0.0220(8) 0.0082(7) 0.0053(6) 0.0035(6)
C24 0.0276(7) 0.0206(8) 0.0243(8) 0.0070(7) 0.0105(6) 0.0046(6)
C23 0.0224(7) 0.0191(8) 0.0289(8) 0.0071(7) 0.0045(6) 0.0017(6)
C22 0.0192(7) 0.0260(8) 0.0302(8) 0.0094(7) 0.0029(6) 0.0042(6)
C21 0.0257(7) 0.0271(8) 0.0232(8) 0.0111(7) 0.0046(6) 0.0064(6)
N4 0.0269(6) 0.0239(7) 0.0289(7) 0.0078(6) 0.0098(6) 0.0078(5)
N3 0.0270(6) 0.0301(7) 0.0272(7) 0.0105(6) 0.0103(6) 0.0054(6)
C20 0.0250(7) 0.0191(7) 0.0237(8) 0.0087(6) 0.0073(6) 0.0049(6)
C19 0.0245(7) 0.0194(7) 0.0237(8) 0.0090(6) 0.0077(6) 0.0037(6)
C18 0.0285(8) 0.0462(11) 0.0226(8) 0.0114(8) 0.0060(7) 0.0122(8)
C17 0.0263(8) 0.0351(10) 0.0219(8) 0.0031(7) 0.0059(6) 0.0058(7)
C16 0.0275(8) 0.0412(10) 0.0298(9) 0.0101(8) 0.0046(7) 0.0130(8)
C15 0.0333(8) 0.0397(10) 0.0223(8) 0.0107(8) 0.0097(7) 0.0105(8)
C14 0.0248(8) 0.0460(11) 0.0264(9) 0.0049(8) 0.0060(7) 0.0067(7)
C13 0.0307(8) 0.0445(11) 0.0209(8) 0.0062(8) 0.0044(7) 0.0137(8)
C12 0.0300(8) 0.0565(13) 0.0237(9) 0.0042(9) 0.0095(7) 0.0084(8)
C11 0.0248(8) 0.0594(13) 0.0241(9) 0.0072(9) 0.0058(7) 0.0094(8)
N2 0.0220(6) 0.0335(8) 0.0319(8) 0.0127(7) 0.0068(5) -0.0008(6)
N1 0.0222(6) 0.0265(7) 0.0286(7) 0.0104(6) 0.0059(5) 0.0037(5)
C10 0.0215(7) 0.0232(8) 0.0269(8) 0.0122(7) 0.0082(6) 0.0043(6)
C9 0.0244(7) 0.0248(8) 0.0245(8) 0.0059(7) 0.0099(6) 0.0027(6)
C8 0.0211(7) 0.0223(8) 0.0254(8) 0.0109(7) 0.0079(6) 0.0057(6)
C7 0.0245(7) 0.0419(10) 0.0269(8) 0.0142(8) 0.0104(6) 0.0093(7)
C6 0.0279(8) 0.0382(10) 0.0231(8) 0.0115(8) 0.0066(7) 0.0069(7)
C5 0.0253(7) 0.0279(9) 0.0284(9) 0.0058(7) 0.0113(7) 0.0025(6)
C4 0.0228(7) 0.0256(8) 0.0320(9) 0.0072(7) 0.0108(7) 0.0022(6)
C3 0.0220(7) 0.0314(9) 0.0362(9) 0.0093(8) 0.0128(7) 0.0016(7)
C2 0.0278(8) 0.0423(11) 0.0244(9) 0.0089(8) 0.0074(7) 0.0004(7)
C1 0.0231(7) 0.0409(10) 0.0274(9) 0.0112(8) 0.0103(7) 0.0065(7)
O1W 0.0259(6) 0.0190(6) 0.0389(7) 0.0061(5) -0.0006(5) 0.0059(5)

loop_
_atom_type_symbol
_atom_type_description
_atom_type_scat_dispersion_real
_atom_type_scat_dispersion_imag
_atom_type_scat_source
C C 0.0033 0.0016 'International Tables Vol C Tables 4.2.6.8 and 6.1.1.4'
H H 0.0000 0.0000 'International Tables Vol C Tables 4.2.6.8 and 6.1.1.4'
N N 0.0061 0.0033 'International Tables Vol C Tables 4.2.6.8 and 6.1.1.4'
O O 0.0106 0.0060 'International Tables Vol C Tables 4.2.6.8 and 6.1.1.4'

loop_
_geom_angle_atom_site_label_1
_geom_angle_atom_site_label_2
_geom_angle_atom_site_label_3
_geom_angle
O12 C44 O11 123.44(14)
O12 C44 C48 123.08(14)
O11 C44 C48 113.48(12)
C44 C48 C47 109.93(11)
C44 C48 C45 111.15(12)
C47 C48 C45 110.23(12)
C40 C47 C48 109.94(11)
C40 C46 C43 111.46(13)
C43 C45 C48 109.71(12)
C41 C43 C46 112.58(12)
C41 C43 C45 109.99(12)
C46 C43 C45 111.03(12)
O9 C42 O10 123.34(13)
O9 C42 C40 123.71(13)
O10 C42 C40 112.91(13)
O7 C41 O8 124.02(14)
O7 C41 C43 122.20(14)
O8 C41 C43 113.77(12)
C42 C40 C46 111.37(12)
C42 C40 C47 109.30(12)
C46 C40 C47 110.60(12)
O2 C39 O1 123.93(14)
O2 C39 C31 124.32(13)
O1 C39 C31 111.74(13)
C36 C38 C33 111.45(12)
C31 C37 C33 111.25(12)
C32 C36 C38 111.31(12)
C32 C36 C35 112.39(12)
C38 C36 C35 110.49(13)
C31 C35 C36 110.30(12)
O6 C34 O5 123.52(14)
O6 C34 C33 123.12(13)
O5 C34 C33 113.34(12)
C34 C33 C38 111.18(11)
C34 C33 C37 108.01(12)
C38 C33 C37 112.13(12)
O4 C32 O3 123.07(14)
O4 C32 C36 123.63(14)
O3 C32 C36 113.30(12)
C39 C31 C35 111.62(12)
C39 C31 C37 110.61(13)
C35 C31 C37 111.33(12)
C26 N6 C22 116.89(13)
C21 N5 C24 117.45(13)
C27 C30 C23 117.31(14)
C27 C30 C29 121.53(13)
C23 C30 C29 121.16(14)
C25 C29 C28 117.56(14)
C25 C29 C30 121.47(13)
C28 C29 C30 120.96(14)
C21 C28 C29 118.99(15)
C26 C27 C30 119.61(14)
N6 C26 C27 123.30(15)
C24 C25 C29 119.31(14)
N5 C24 C25 123.12(15)
C22 C23 C30 118.93(15)
N6 C22 C23 123.96(14)
N5 C21 C28 123.53(15)
C16 N4 C12 116.20(14)
C15 N3 C14 116.68(14)
C13 C20 C11 116.24(14)
C13 C20 C19 121.45(14)
C11 C20 C19 122.30(14)
C18 C19 C17 116.43(14)
C18 C19 C20 121.26(14)
C17 C19 C20 122.29(13)
C15 C18 C19 120.26(15)
C14 C17 C19 119.62(15)
N4 C16 C13 123.77(15)
N3 C15 C18 123.33(15)
N3 C14 C17 123.67(15)
C16 C13 C20 120.10(15)
N4 C12 C11 123.96(16)
C12 C11 C20 119.71(16)
C3 N2 C2 117.33(14)
C4 N1 C6 117.06(13)
C1 C10 C5 116.72(14)
C1 C10 C8 121.74(13)
C5 C10 C8 121.54(14)
C4 C9 C8 119.65(14)
C7 C8 C9 116.60(14)
C7 C8 C10 121.15(13)
C9 C8 C10 122.25(13)
C6 C7 C8 120.16(14)
N1 C6 C7 123.25(15)
C3 C5 C10 119.93(15)
N1 C4 C9 123.28(14)
N2 C3 C5 123.07(14)
N2 C2 C1 123.32(16)
C2 C1 C10 119.61(15)

loop_
_geom_bond_atom_site_label_1
_geom_bond_atom_site_label_2
_geom_bond_distance
O12 C44 1.2148(18)
O11 C44 1.3176(18)
O10 C42 1.3215(17)
O9 C42 1.2121(18)
O8 C41 1.3168(19)
O7 C41 1.2075(18)
C44 C48 1.512(2)
C48 C47 1.531(2)
C48 C45 1.5359(19)
C47 C40 1.530(2)
C46 C40 1.524(2)
C46 C43 1.527(2)
C45 C43 1.532(2)
C43 C41 1.5206(19)
C42 C40 1.514(2)
O6 C34 1.2220(17)
O5 C34 1.3142(17)
O4 C32 1.2140(18)
O3 C32 1.3225(19)
O2 C39 1.2017(19)
O1 C39 1.3200(18)
C39 C31 1.517(2)
C38 C36 1.524(2)
C38 C33 1.5329(19)
C37 C31 1.535(2)
C37 C33 1.541(2)
C36 C32 1.519(2)
C36 C35 1.533(2)
C35 C31 1.525(2)
C34 C33 1.511(2)
N6 C26 1.3381(19)
N6 C22 1.339(2)
N5 C21 1.335(2)
N5 C24 1.341(2)
C30 C27 1.391(2)
C30 C23 1.397(2)
C30 C29 1.481(2)
C29 C25 1.391(2)
C29 C28 1.399(2)
C28 C21 1.379(2)
C27 C26 1.382(2)
C25 C24 1.382(2)
C23 C22 1.380(2)
N4 C16 1.326(2)
N4 C12 1.330(2)
N3 C15 1.333(2)
N3 C14 1.336(2)
C20 C13 1.384(2)
C20 C11 1.385(2)
C20 C19 1.490(2)
C19 C18 1.387(2)
C19 C17 1.389(2)
C18 C15 1.378(2)
C17 C14 1.382(2)
C16 C13 1.381(2)
C12 C11 1.383(2)
N2 C3 1.335(2)
N2 C2 1.337(2)
N1 C4 1.335(2)
N1 C6 1.337(2)
C10 C1 1.390(2)
C10 C5 1.396(2)
C10 C8 1.491(2)
C9 C4 1.387(2)
C9 C8 1.391(2)
C8 C7 1.389(2)
C7 C6 1.378(2)
C5 C3 1.380(2)
C2 C1 1.384(2)
